data_4315849
loop_
_publ_author_name
'Karunesh Keshav'
'Nem Singh'
'Anil J. Elias'

_publ_contact_author_address
;DEPARTMENT OF CHEMISTRY
INDIAN INSTITUTE OF TECHNOLOGY DELHI
HAUZ KHAS, NEW DELHI 110016
INDIA
;
_publ_contact_author_email elias@chemistry.iitd.ac.in
_publ_contact_author_fax +91-11-2658????
_publ_contact_author_name 'Dr.Anil J. Elias'
_publ_contact_author_phone +91-11-2659????
_publ_section_title
;
 Synthesis and Reactions of Ethynylferrocene-Derived Fluoro- and
 Chlorocyclotriphosphazenes
;
_journal_name_full 'Inorganic Chemistry'
_journal_page_first 5753
_journal_page_last 5765
_journal_paper_doi 10.1021/ic100703h
_journal_volume 49
_journal_year 2010
_chemical_formula_moiety 'C38 H32 Cl2 F10 Fe2 N12 P6 Pd, 2(C H Cl3)'
_chemical_formula_sum 'C40 H34 Cl8 F10 Fe2 N12 P6 Pd'
_chemical_formula_weight 1560.31
_chemical_name_systematic
; 
 ? 
;
_space_group_IT_number 2
_symmetry_cell_setting triclinic
_symmetry_space_group_name_Hall '-P 1'
_symmetry_space_group_name_H-M 'P -1'
_atom_sites_solution_hydrogens geom
_atom_sites_solution_primary direct
_atom_sites_solution_secondary difmap
_audit_creation_method SHELXL-97
_cell_angle_alpha 115.258(2)
_cell_angle_beta 97.712(2)
_cell_angle_gamma 94.298(2)
_cell_formula_units_Z 1
_cell_length_a 11.2154(12)
_cell_length_b 11.6282(12)
_cell_length_c 12.7845(13)
_cell_measurement_temperature 293(2)
_cell_measurement_theta_max 25.50
_cell_measurement_theta_min 2.20
_cell_volume 1477.9(3)
_computing_cell_refinement 'Bruker SMART'
_computing_data_collection 'Bruker SMART'
_computing_data_reduction 'Bruker SAINT'
_computing_molecular_graphics 'Bruker SHELXTL'
_computing_publication_material 'Bruker SHELXTL'
_computing_structure_refinement 'SHELXL-97 (Sheldrick, 1997)'
_computing_structure_solution 'SHELXS-97 (Sheldrick, 1990)'
_diffrn_ambient_temperature 293(2)
_diffrn_measured_fraction_theta_full 0.989
_diffrn_measured_fraction_theta_max 0.989
_diffrn_measurement_device_type 'CCD area detector'
_diffrn_measurement_method 'phi and omega scans'
_diffrn_radiation_monochromator graphite
_diffrn_radiation_source 'fine-focus sealed tube'
_diffrn_radiation_type MoK\a
_diffrn_radiation_wavelength 0.71073
_diffrn_reflns_av_R_equivalents 0.0311
_diffrn_reflns_av_sigmaI/netI 0.0381
_diffrn_reflns_limit_h_max 13
_diffrn_reflns_limit_h_min -13
_diffrn_reflns_limit_k_max 14
_diffrn_reflns_limit_k_min -14
_diffrn_reflns_limit_l_max 15
_diffrn_reflns_limit_l_min -15
_diffrn_reflns_number 14659
_diffrn_reflns_theta_full 25.50
_diffrn_reflns_theta_max 25.50
_diffrn_reflns_theta_min 1.79
_exptl_absorpt_coefficient_mu 1.384
_exptl_absorpt_correction_type none
_exptl_crystal_colour red
_exptl_crystal_density_diffrn 1.753
_exptl_crystal_density_method 'not measured'
_exptl_crystal_description Block
_exptl_crystal_F_000 772.0
_exptl_crystal_size_max 0.246
_exptl_crystal_size_mid 0.158
_exptl_crystal_size_min 0.115
_refine_diff_density_max 1.083
_refine_diff_density_min -0.755
_refine_diff_density_rms 0.102
_refine_ls_extinction_method none
_refine_ls_goodness_of_fit_ref 1.097
_refine_ls_hydrogen_treatment constr
_refine_ls_matrix_type full
_refine_ls_number_parameters 358
_refine_ls_number_reflns 5441
_refine_ls_number_restraints 0
_refine_ls_restrained_S_all 1.097
_refine_ls_R_factor_all 0.0628
_refine_ls_R_factor_gt 0.0562
_refine_ls_shift/su_max 0.001
_refine_ls_shift/su_mean 0.000
_refine_ls_structure_factor_coef Fsqd
_refine_ls_weighting_details 'calc w=1/[\s^2^(Fo^2^)+(0.0654P)^2^+3.0705P] where P=(Fo^2^+2Fc^2^)/3'
_refine_ls_weighting_scheme calc
_refine_ls_wR_factor_gt 0.1373
_refine_ls_wR_factor_ref 0.1415
_reflns_number_gt 4852
_reflns_number_total 5441
_reflns_threshold_expression >2sigma(I)
_cod_data_source_file ic100703h_si_002_09.cif
_cod_data_source_block 16
_cod_depositor_comments
;
The following automatic conversions were performed:

'_symmetry_cell_setting' value 'Triclinic' changed to 'triclinic'
according to the built-in table from CIF Core dictionary named
'cif_core.dic' version 2.4.1 from 2010-06-29.

Automatic conversion script
Id: cif_fix_values 1646 2011-03-28 12:23:43Z adriana 
;
_cod_original_sg_symbol_Hall -P1
_cod_database_code 4315849

loop_
_symmetry_equiv_pos_as_xyz
'x, y, z'
'-x, -y, -z'

loop_
_atom_site_label
_atom_site_type_symbol
_atom_site_fract_x
_atom_site_fract_y
_atom_site_fract_z
_atom_site_U_iso_or_equiv
_atom_site_adp_type
_atom_site_occupancy
_atom_site_symmetry_multiplicity
_atom_site_calc_flag
_atom_site_refinement_flags
_atom_site_disorder_assembly
_atom_site_disorder_group
Pd1 Pd 1.0000 1.0000 0.5000 0.03059(15) Uani 1 2 d S . .
Fe1 Fe 0.70797(6) 0.54160(7) -0.09463(6) 0.0389(2) Uani 1 1 d . . .
Cl1 Cl 0.81202(12) 0.94584(14) 0.53085(11) 0.0501(3) Uani 1 1 d . . .
Cl2 Cl 0.5546(3) 0.0506(6) 0.6542(3) 0.201(2) Uani 1 1 d . . .
Cl3 Cl 0.3751(4) 0.1183(5) 0.7917(3) 0.207(2) Uani 1 1 d . . .
Cl4 Cl 0.3947(7) -0.1371(5) 0.6499(7) 0.301(4) Uani 1 1 d . . .
P1 P 0.89793(11) 0.64320(11) 0.34000(9) 0.0319(3) Uani 1 1 d . . .
P2 P 0.96528(16) 0.69245(13) 0.56900(11) 0.0523(4) Uani 1 1 d . . .
P3 P 0.73093(17) 0.60209(18) 0.46125(16) 0.0665(5) Uani 1 1 d . . .
F1 F 0.9384(3) 0.5223(2) 0.2480(2) 0.0468(7) Uani 1 1 d . . .
F2 F 1.0124(4) 0.8194(3) 0.6749(3) 0.0831(13) Uani 1 1 d . . .
F3 F 1.0503(4) 0.6124(3) 0.6049(3) 0.0720(11) Uani 1 1 d . . .
F5 F 0.6674(5) 0.4699(5) 0.4352(4) 0.1078(16) Uani 1 1 d . . .
F4 F 0.6255(4) 0.6772(5) 0.4945(4) 0.1057(16) Uani 1 1 d . . .
N1 N 0.9965(4) 0.6969(4) 0.4552(3) 0.0429(10) Uani 1 1 d . . .
N2 N 0.8325(6) 0.6460(5) 0.5720(4) 0.0682(15) Uani 1 1 d . . .
N3 N 0.7643(4) 0.6010(4) 0.3471(4) 0.0504(11) Uani 1 1 d . . .
N4 N 0.9257(3) 0.8259(3) 0.1470(3) 0.0332(8) Uani 1 1 d . . .
N5 N 0.9623(4) 0.9214(4) 0.2543(3) 0.0406(9) Uani 1 1 d . . .
N6 N 0.9522(3) 0.8732(3) 0.3284(3) 0.0324(8) Uani 1 1 d . . .
C1 C 0.9088(4) 0.7450(4) 0.2687(3) 0.0287(9) Uani 1 1 d . . .
C2 C 0.8905(4) 0.7122(4) 0.1496(4) 0.0282(9) Uani 1 1 d . . .
C3 C 0.8454(4) 0.5909(4) 0.0468(4) 0.0292(9) Uani 1 1 d . . .
C4 C 0.7538(5) 0.4957(5) 0.0424(4) 0.0423(11) Uani 1 1 d . . .
H4 H 0.7062 0.5047 0.1037 0.051 Uiso 1 1 calc R . .
C5 C 0.7443(5) 0.3861(5) -0.0666(5) 0.0512(13) Uani 1 1 d . . .
H5 H 0.6885 0.3058 -0.0940 0.061 Uiso 1 1 calc R . .
C6 C 0.8273(5) 0.4124(5) -0.1295(4) 0.0475(12) Uani 1 1 d . . .
H6 H 0.8396 0.3533 -0.2080 0.057 Uiso 1 1 calc R . .
C7 C 0.8898(4) 0.5377(4) -0.0609(4) 0.0357(10) Uani 1 1 d . . .
H7 H 0.9532 0.5808 -0.0831 0.043 Uiso 1 1 calc R . .
C8 C 0.6301(5) 0.6972(7) -0.0916(6) 0.0618(16) Uani 1 1 d . . .
H8 H 0.6554 0.7866 -0.0324 0.074 Uiso 1 1 calc R . .
C9 C 0.5440(5) 0.6066(7) -0.0848(6) 0.0658(17) Uani 1 1 d . . .
H9 H 0.4981 0.6224 -0.0211 0.079 Uiso 1 1 calc R . .
C10 C 0.5349(5) 0.4905(7) -0.1864(6) 0.0714(18) Uani 1 1 d . . .
H10 H 0.4812 0.4108 -0.2064 0.086 Uiso 1 1 calc R . .
C11 C 0.6151(7) 0.5089(9) -0.2548(6) 0.081(2) Uani 1 1 d . . .
H11 H 0.6274 0.4438 -0.3308 0.097 Uiso 1 1 calc R . .
C12 C 0.6751(6) 0.6366(8) -0.1961(6) 0.0710(19) Uani 1 1 d . . .
H12 H 0.7362 0.6761 -0.2236 0.085 Uiso 1 1 calc R . .
C13 C 0.9358(5) 0.8560(5) 0.0469(4) 0.0391(11) Uani 1 1 d . . .
H13A H 0.9035 0.9354 0.0610 0.047 Uiso 1 1 calc R . .
H13B H 0.8865 0.7881 -0.0240 0.047 Uiso 1 1 calc R . .
C14 C 1.0638(5) 0.8701(5) 0.0277(4) 0.0389(11) Uani 1 1 d . . .
C15 C 1.0908(5) 0.7962(5) -0.0828(5) 0.0517(13) Uani 1 1 d . . .
H15 H 1.0295 0.7379 -0.1426 0.062 Uiso 1 1 calc R . .
C16 C 1.2067(7) 0.8081(7) -0.1047(6) 0.0720(18) Uani 1 1 d . . .
H16 H 1.2237 0.7573 -0.1785 0.086 Uiso 1 1 calc R . .
C17 C 1.2978(6) 0.8956(8) -0.0167(7) 0.075(2) Uani 1 1 d . . .
H17 H 1.3761 0.9049 -0.0313 0.091 Uiso 1 1 calc R . .
C18 C 1.2722(6) 0.9694(7) 0.0931(6) 0.0709(18) Uani 1 1 d . . .
H18 H 1.3338 1.0279 0.1525 0.085 Uiso 1 1 calc R . .
C19 C 1.1559(6) 0.9572(6) 0.1155(5) 0.0561(14) Uani 1 1 d . . .
H19 H 1.1396 1.0075 0.1897 0.067 Uiso 1 1 calc R . .
C20 C 0.4057(8) 0.0114(10) 0.6618(7) 0.099(3) Uani 1 1 d . . .
H20 H 0.3507 0.0133 0.5963 0.119 Uiso 1 1 calc R . .

loop_
_atom_site_aniso_label
_atom_site_aniso_U_11
_atom_site_aniso_U_22
_atom_site_aniso_U_33
_atom_site_aniso_U_23
_atom_site_aniso_U_13
_atom_site_aniso_U_12
Pd1 0.0438(3) 0.0262(3) 0.0197(2) 0.00759(19) 0.00775(19) 0.00509(19)
Fe1 0.0349(4) 0.0498(4) 0.0269(3) 0.0141(3) 0.0017(3) 0.0015(3)
Cl1 0.0478(7) 0.0601(8) 0.0419(7) 0.0210(6) 0.0134(5) 0.0047(6)
Cl2 0.102(2) 0.413(7) 0.113(2) 0.135(3) 0.0274(17) 0.048(3)
Cl3 0.151(3) 0.316(6) 0.108(2) 0.035(3) 0.047(2) 0.101(3)
Cl4 0.387(10) 0.165(5) 0.319(8) 0.104(5) -0.023(7) 0.030(5)
P1 0.0460(7) 0.0293(6) 0.0221(5) 0.0126(5) 0.0076(5) 0.0054(5)
P2 0.0993(12) 0.0334(7) 0.0245(6) 0.0145(5) 0.0032(7) 0.0149(7)
P3 0.0805(12) 0.0746(11) 0.0626(10) 0.0415(9) 0.0362(9) 0.0066(9)
F1 0.079(2) 0.0330(14) 0.0332(14) 0.0156(12) 0.0181(14) 0.0171(14)
F2 0.169(4) 0.0376(17) 0.0315(17) 0.0114(14) -0.006(2) 0.019(2)
F3 0.126(3) 0.0455(18) 0.0422(18) 0.0232(15) -0.0110(19) 0.0199(19)
F5 0.130(4) 0.104(3) 0.109(4) 0.067(3) 0.040(3) -0.025(3)
F4 0.085(3) 0.141(4) 0.117(4) 0.066(3) 0.064(3) 0.034(3)
N1 0.054(2) 0.043(2) 0.033(2) 0.0201(19) 0.0005(18) 0.0061(19)
N2 0.106(4) 0.071(3) 0.047(3) 0.036(3) 0.037(3) 0.018(3)
N3 0.059(3) 0.055(3) 0.043(2) 0.028(2) 0.014(2) -0.001(2)
N4 0.046(2) 0.0326(19) 0.0217(18) 0.0132(15) 0.0051(15) 0.0032(16)
N5 0.067(3) 0.0293(19) 0.0234(19) 0.0097(16) 0.0088(18) 0.0052(18)
N6 0.049(2) 0.0259(18) 0.0190(17) 0.0067(15) 0.0071(15) 0.0030(16)
C1 0.038(2) 0.029(2) 0.024(2) 0.0148(17) 0.0079(17) 0.0068(17)
C2 0.031(2) 0.030(2) 0.025(2) 0.0137(18) 0.0071(17) 0.0056(17)
C3 0.033(2) 0.031(2) 0.022(2) 0.0115(17) 0.0026(16) 0.0034(17)
C4 0.049(3) 0.043(3) 0.033(2) 0.019(2) 0.003(2) -0.005(2)
C5 0.058(3) 0.039(3) 0.044(3) 0.013(2) -0.005(2) -0.005(2)
C6 0.049(3) 0.045(3) 0.033(3) 0.004(2) 0.004(2) 0.013(2)
C7 0.035(2) 0.042(3) 0.028(2) 0.012(2) 0.0052(18) 0.008(2)
C8 0.048(3) 0.074(4) 0.070(4) 0.039(3) 0.001(3) 0.016(3)
C9 0.036(3) 0.089(5) 0.076(4) 0.039(4) 0.010(3) 0.013(3)
C10 0.043(3) 0.088(5) 0.066(4) 0.026(4) -0.014(3) -0.004(3)
C11 0.072(4) 0.121(7) 0.039(3) 0.031(4) -0.011(3) 0.021(4)
C12 0.063(4) 0.108(6) 0.064(4) 0.059(4) 0.003(3) 0.018(4)
C13 0.060(3) 0.037(2) 0.026(2) 0.019(2) 0.006(2) 0.006(2)
C14 0.053(3) 0.040(3) 0.030(2) 0.022(2) 0.007(2) 0.003(2)
C15 0.069(4) 0.050(3) 0.035(3) 0.019(2) 0.012(2) -0.001(3)
C16 0.078(5) 0.088(5) 0.063(4) 0.039(4) 0.035(4) 0.015(4)
C17 0.060(4) 0.107(6) 0.084(5) 0.062(5) 0.022(4) 0.007(4)
C18 0.061(4) 0.087(5) 0.066(4) 0.044(4) -0.007(3) -0.012(3)
C19 0.070(4) 0.060(3) 0.037(3) 0.024(3) 0.004(3) -0.006(3)
C20 0.090(6) 0.142(8) 0.075(5) 0.049(5) 0.018(4) 0.051(6)

loop_
_atom_type_symbol
_atom_type_description
_atom_type_scat_dispersion_real
_atom_type_scat_dispersion_imag
_atom_type_scat_source
C C 0.0033 0.0016 'International Tables Vol C Tables 4.2.6.8 and 6.1.1.4'
H H 0.0000 0.0000 'International Tables Vol C Tables 4.2.6.8 and 6.1.1.4'
N N 0.0061 0.0033 'International Tables Vol C Tables 4.2.6.8 and 6.1.1.4'
F F 0.0171 0.0103 'International Tables Vol C Tables 4.2.6.8 and 6.1.1.4'
P P 0.1023 0.0942 'International Tables Vol C Tables 4.2.6.8 and 6.1.1.4'
Cl Cl 0.1484 0.1585 'International Tables Vol C Tables 4.2.6.8 and 6.1.1.4'
Fe Fe 0.3463 0.8444 'International Tables Vol C Tables 4.2.6.8 and 6.1.1.4'
Pd Pd -0.9988 1.0072 'International Tables Vol C Tables 4.2.6.8 and 6.1.1.4'

loop_
_geom_angle_atom_site_label_1
_geom_angle_atom_site_label_2
_geom_angle_atom_site_label_3
_geom_angle
_geom_angle_site_symmetry_1
_geom_angle_site_symmetry_3
_geom_angle_publ_flag
N6 Pd1 N6 180.000(1) 2_776 . ?
N6 Pd1 Cl1 90.02(11) 2_776 . ?
N6 Pd1 Cl1 89.98(11) . . ?
N6 Pd1 Cl1 89.98(11) 2_776 2_776 ?
N6 Pd1 Cl1 90.02(11) . 2_776 ?
Cl1 Pd1 Cl1 180.00(3) . 2_776 ?
C10 Fe1 C11 40.3(3) . . ?
C10 Fe1 C6 120.8(3) . . ?
C11 Fe1 C6 105.0(3) . . ?
C10 Fe1 C7 158.2(2) . . ?
C11 Fe1 C7 123.6(3) . . ?
C6 Fe1 C7 40.41(19) . . ?
C10 Fe1 C9 40.3(3) . . ?
C11 Fe1 C9 67.7(3) . . ?
C6 Fe1 C9 157.9(3) . . ?
C7 Fe1 C9 160.7(2) . . ?
C10 Fe1 C5 104.5(3) . . ?
C11 Fe1 C5 118.1(3) . . ?
C6 Fe1 C5 40.3(2) . . ?
C7 Fe1 C5 67.9(2) . . ?
C9 Fe1 C5 123.1(3) . . ?
C10 Fe1 C12 68.1(3) . . ?
C11 Fe1 C12 40.4(3) . . ?
C6 Fe1 C12 120.9(3) . . ?
C7 Fe1 C12 109.4(2) . . ?
C9 Fe1 C12 68.0(3) . . ?
C5 Fe1 C12 154.3(3) . . ?
C10 Fe1 C3 157.3(2) . . ?
C11 Fe1 C3 162.2(3) . . ?
C6 Fe1 C3 68.25(18) . . ?
C7 Fe1 C3 40.81(17) . . ?
C9 Fe1 C3 124.6(2) . . ?
C5 Fe1 C3 68.11(19) . . ?
C12 Fe1 C3 127.7(2) . . ?
C10 Fe1 C4 119.9(3) . . ?
C11 Fe1 C4 153.8(3) . . ?
C6 Fe1 C4 68.1(2) . . ?
C7 Fe1 C4 68.43(19) . . ?
C9 Fe1 C4 108.7(2) . . ?
C5 Fe1 C4 40.4(2) . . ?
C12 Fe1 C4 164.6(3) . . ?
C3 Fe1 C4 40.76(17) . . ?
C10 Fe1 C8 67.6(3) . . ?
C11 Fe1 C8 67.3(3) . . ?
C6 Fe1 C8 157.9(2) . . ?
C7 Fe1 C8 125.3(2) . . ?
C9 Fe1 C8 40.4(3) . . ?
C5 Fe1 C8 161.7(2) . . ?
C12 Fe1 C8 40.0(3) . . ?
C3 Fe1 C8 112.5(2) . . ?
C4 Fe1 C8 127.9(2) . . ?
F1 P1 N1 107.6(2) . . ?
F1 P1 N3 106.1(2) . . ?
N1 P1 N3 117.9(2) . . ?
F1 P1 C1 99.24(17) . . ?
N1 P1 C1 110.1(2) . . ?
N3 P1 C1 113.9(2) . . ?
F2 P2 F3 96.8(2) . . ?
F2 P2 N2 109.6(3) . . ?
F3 P2 N2 108.4(3) . . ?
F2 P2 N1 110.5(2) . . ?
F3 P2 N1 109.1(2) . . ?
N2 P2 N1 119.9(3) . . ?
F4 P3 F5 98.5(3) . . ?
F4 P3 N3 110.0(3) . . ?
F5 P3 N3 109.8(3) . . ?
F4 P3 N2 109.4(3) . . ?
F5 P3 N2 107.7(3) . . ?
N3 P3 N2 119.3(3) . . ?
P2 N1 P1 120.5(3) . . ?
P2 N2 P3 120.2(3) . . ?
P3 N3 P1 121.7(3) . . ?
N5 N4 C2 112.1(3) . . ?
N5 N4 C13 116.9(4) . . ?
C2 N4 C13 130.9(4) . . ?
N6 N5 N4 107.0(3) . . ?
N5 N6 C1 109.9(3) . . ?
N5 N6 Pd1 115.2(3) . . ?
C1 N6 Pd1 134.9(3) . . ?
N6 C1 C2 108.0(3) . . ?
N6 C1 P1 122.6(3) . . ?
C2 C1 P1 129.0(3) . . ?
N4 C2 C1 103.1(4) . . ?
N4 C2 C3 125.1(4) . . ?
C1 C2 C3 131.8(4) . . ?
C7 C3 C4 107.3(4) . . ?
C7 C3 C2 128.2(4) . . ?
C4 C3 C2 124.2(4) . . ?
C7 C3 Fe1 69.0(2) . . ?
C4 C3 Fe1 69.7(3) . . ?
C2 C3 Fe1 131.6(3) . . ?
C5 C4 C3 107.6(4) . . ?
C5 C4 Fe1 69.6(3) . . ?
C3 C4 Fe1 69.6(2) . . ?
C5 C4 H4 126.2 . . ?
C3 C4 H4 126.2 . . ?
Fe1 C4 H4 126.2 . . ?
C6 C5 C4 108.4(4) . . ?
C6 C5 Fe1 69.3(3) . . ?
C4 C5 Fe1 70.0(3) . . ?
C6 C5 H5 125.8 . . ?
C4 C5 H5 125.8 . . ?
Fe1 C5 H5 125.8 . . ?
C7 C6 C5 108.5(4) . . ?
C7 C6 Fe1 69.8(3) . . ?
C5 C6 Fe1 70.4(3) . . ?
C7 C6 H6 125.8 . . ?
C5 C6 H6 125.8 . . ?
Fe1 C6 H6 125.8 . . ?
C6 C7 C3 108.2(4) . . ?
C6 C7 Fe1 69.7(3) . . ?
C3 C7 Fe1 70.2(2) . . ?
C6 C7 H7 125.9 . . ?
C3 C7 H7 125.9 . . ?
Fe1 C7 H7 125.9 . . ?
C12 C8 C9 108.4(6) . . ?
C12 C8 Fe1 69.7(4) . . ?
C9 C8 Fe1 69.2(4) . . ?
C12 C8 H8 125.8 . . ?
C9 C8 H8 125.8 . . ?
Fe1 C8 H8 125.8 . . ?
C10 C9 C8 107.6(6) . . ?
C10 C9 Fe1 69.5(4) . . ?
C8 C9 Fe1 70.4(3) . . ?
C10 C9 H9 126.2 . . ?
C8 C9 H9 126.2 . . ?
Fe1 C9 H9 126.2 . . ?
C11 C10 C9 108.0(7) . . ?
C11 C10 Fe1 69.9(3) . . ?
C9 C10 Fe1 70.2(3) . . ?
C11 C10 H10 126.0 . . ?
C9 C10 H10 126.0 . . ?
Fe1 C10 H10 126.0 . . ?
C10 C11 C12 108.6(7) . . ?
C10 C11 Fe1 69.7(3) . . ?
C12 C11 Fe1 70.4(3) . . ?
C10 C11 H11 125.7 . . ?
C12 C11 H11 125.7 . . ?
Fe1 C11 H11 125.7 . . ?
C8 C12 C11 107.3(6) . . ?
C8 C12 Fe1 70.3(3) . . ?
C11 C12 Fe1 69.2(4) . . ?
C8 C12 H12 126.4 . . ?
C11 C12 H12 126.4 . . ?
Fe1 C12 H12 126.4 . . ?
N4 C13 C14 113.2(4) . . ?
N4 C13 H13A 108.9 . . ?
C14 C13 H13A 108.9 . . ?
N4 C13 H13B 108.9 . . ?
C14 C13 H13B 108.9 . . ?
H13A C13 H13B 107.8 . . ?
C19 C14 C15 118.7(5) . . ?
C19 C14 C13 122.0(5) . . ?
C15 C14 C13 119.3(4) . . ?
C16 C15 C14 121.1(5) . . ?
C16 C15 H15 119.5 . . ?
C14 C15 H15 119.5 . . ?
C15 C16 C17 119.7(6) . . ?
C15 C16 H16 120.1 . . ?
C17 C16 H16 120.1 . . ?
C16 C17 C18 119.7(6) . . ?
C16 C17 H17 120.1 . . ?
C18 C17 H17 120.1 . . ?
C17 C18 C19 120.7(6) . . ?
C17 C18 H18 119.7 . . ?
C19 C18 H18 119.7 . . ?
C18 C19 C14 120.1(6) . . ?
C18 C19 H19 120.0 . . ?
C14 C19 H19 120.0 . . ?
Cl4 C20 Cl3 112.2(6) . . ?
Cl4 C20 Cl2 105.5(5) . . ?
Cl3 C20 Cl2 109.2(6) . . ?
Cl4 C20 H20 109.9 . . ?
Cl3 C20 H20 109.9 . . ?
Cl2 C20 H20 109.9 . . ?

loop_
_geom_bond_atom_site_label_1
_geom_bond_atom_site_label_2
_geom_bond_distance
_geom_bond_site_symmetry_2
_geom_bond_publ_flag
Pd1 N6 2.020(3) 2_776 ?
Pd1 N6 2.020(3) . ?
Pd1 Cl1 2.2876(13) . ?
Pd1 Cl1 2.2876(13) 2_776 ?
Fe1 C10 2.029(6) . ?
Fe1 C11 2.031(6) . ?
Fe1 C6 2.034(5) . ?
Fe1 C7 2.035(4) . ?
Fe1 C9 2.039(6) . ?
Fe1 C5 2.047(6) . ?
Fe1 C12 2.048(6) . ?
Fe1 C3 2.051(4) . ?
Fe1 C4 2.053(5) . ?
Fe1 C8 2.055(6) . ?
Cl2 C20 1.725(9) . ?
Cl3 C20 1.695(9) . ?
Cl4 C20 1.661(11) . ?
P1 F1 1.547(3) . ?
P1 N1 1.566(4) . ?
P1 N3 1.568(5) . ?
P1 C1 1.783(4) . ?
P2 F2 1.509(3) . ?
P2 F3 1.538(3) . ?
P2 N2 1.557(6) . ?
P2 N1 1.563(4) . ?
P3 F4 1.521(5) . ?
P3 F5 1.522(4) . ?
P3 N3 1.549(4) . ?
P3 N2 1.558(6) . ?
N4 N5 1.328(5) . ?
N4 C2 1.367(5) . ?
N4 C13 1.479(5) . ?
N5 N6 1.302(5) . ?
N6 C1 1.365(5) . ?
C1 C2 1.383(6) . ?
C2 C3 1.451(6) . ?
C3 C7 1.425(6) . ?
C3 C4 1.429(6) . ?
C4 C5 1.414(7) . ?
C4 H4 0.9800 . ?
C5 C6 1.406(8) . ?
C5 H5 0.9800 . ?
C6 C7 1.405(7) . ?
C6 H6 0.9800 . ?
C7 H7 0.9800 . ?
C8 C12 1.402(9) . ?
C8 C9 1.414(9) . ?
C8 H8 0.9800 . ?
C9 C10 1.402(9) . ?
C9 H9 0.9800 . ?
C10 C11 1.400(10) . ?
C10 H10 0.9800 . ?
C11 C12 1.409(11) . ?
C11 H11 0.9800 . ?
C12 H12 0.9800 . ?
C13 C14 1.497(7) . ?
C13 H13A 0.9700 . ?
C13 H13B 0.9700 . ?
C14 C19 1.384(7) . ?
C14 C15 1.394(7) . ?
C15 C16 1.375(9) . ?
C15 H15 0.9300 . ?
C16 C17 1.379(10) . ?
C16 H16 0.9300 . ?
C17 C18 1.380(10) . ?
C17 H17 0.9300 . ?
C18 C19 1.383(9) . ?
C18 H18 0.9300 . ?
C19 H19 0.9300 . ?
C20 H20 0.9800 . ?

loop_
_geom_torsion_atom_site_label_1
_geom_torsion_atom_site_label_2
_geom_torsion_atom_site_label_3
_geom_torsion_atom_site_label_4
_geom_torsion
_geom_torsion_site_symmetry_1
_geom_torsion_site_symmetry_2
_geom_torsion_site_symmetry_3
_geom_torsion_site_symmetry_4
_geom_torsion_publ_flag
F2 P2 N1 P1 -134.6(3) . . . . ?
F3 P2 N1 P1 120.2(3) . . . . ?
N2 P2 N1 P1 -5.7(4) . . . . ?
F1 P1 N1 P2 -112.5(3) . . . . ?
N3 P1 N1 P2 7.3(4) . . . . ?
C1 P1 N1 P2 140.4(3) . . . . ?
F2 P2 N2 P3 130.2(3) . . . . ?
F3 P2 N2 P3 -125.2(4) . . . . ?
N1 P2 N2 P3 0.9(5) . . . . ?
F4 P3 N2 P2 -125.9(4) . . . . ?
F5 P3 N2 P2 128.0(4) . . . . ?
N3 P3 N2 P2 2.0(5) . . . . ?
F4 P3 N3 P1 127.5(4) . . . . ?
F5 P3 N3 P1 -125.1(4) . . . . ?
N2 P3 N3 P1 -0.1(5) . . . . ?
F1 P1 N3 P3 116.1(3) . . . . ?
N1 P1 N3 P3 -4.5(5) . . . . ?
C1 P1 N3 P3 -135.8(3) . . . . ?
C2 N4 N5 N6 0.1(5) . . . . ?
C13 N4 N5 N6 -176.5(4) . . . . ?
N4 N5 N6 C1 0.1(5) . . . . ?
N4 N5 N6 Pd1 -179.1(3) . . . . ?
N6 Pd1 N6 N5 -168(100) 2_776 . . . ?
Cl1 Pd1 N6 N5 123.7(3) . . . . ?
Cl1 Pd1 N6 N5 -56.3(3) 2_776 . . . ?
N6 Pd1 N6 C1 14(100) 2_776 . . . ?
Cl1 Pd1 N6 C1 -55.3(4) . . . . ?
Cl1 Pd1 N6 C1 124.7(4) 2_776 . . . ?
N5 N6 C1 C2 -0.2(5) . . . . ?
Pd1 N6 C1 C2 178.7(3) . . . . ?
N5 N6 C1 P1 173.3(3) . . . . ?
Pd1 N6 C1 P1 -7.7(6) . . . . ?
F1 P1 C1 N6 -140.5(4) . . . . ?
N1 P1 C1 N6 -27.8(4) . . . . ?
N3 P1 C1 N6 107.3(4) . . . . ?
F1 P1 C1 C2 31.7(4) . . . . ?
N1 P1 C1 C2 144.3(4) . . . . ?
N3 P1 C1 C2 -80.6(5) . . . . ?
N5 N4 C2 C1 -0.3(5) . . . . ?
C13 N4 C2 C1 175.8(4) . . . . ?
N5 N4 C2 C3 179.6(4) . . . . ?
C13 N4 C2 C3 -4.4(7) . . . . ?
N6 C1 C2 N4 0.3(5) . . . . ?
P1 C1 C2 N4 -172.7(3) . . . . ?
N6 C1 C2 C3 -179.5(4) . . . . ?
P1 C1 C2 C3 7.5(7) . . . . ?
N4 C2 C3 C7 42.1(7) . . . . ?
C1 C2 C3 C7 -138.1(5) . . . . ?
N4 C2 C3 C4 -145.3(5) . . . . ?
C1 C2 C3 C4 34.5(7) . . . . ?
N4 C2 C3 Fe1 -52.9(6) . . . . ?
C1 C2 C3 Fe1 126.8(5) . . . . ?
C10 Fe1 C3 C7 155.9(6) . . . . ?
C11 Fe1 C3 C7 -33.1(10) . . . . ?
C6 Fe1 C3 C7 37.6(3) . . . . ?
C9 Fe1 C3 C7 -162.9(3) . . . . ?
C5 Fe1 C3 C7 81.1(3) . . . . ?
C12 Fe1 C3 C7 -75.4(4) . . . . ?
C4 Fe1 C3 C7 118.8(4) . . . . ?
C8 Fe1 C3 C7 -118.6(3) . . . . ?
C10 Fe1 C3 C4 37.1(7) . . . . ?
C11 Fe1 C3 C4 -151.9(9) . . . . ?
C6 Fe1 C3 C4 -81.2(3) . . . . ?
C7 Fe1 C3 C4 -118.8(4) . . . . ?
C9 Fe1 C3 C4 78.3(4) . . . . ?
C5 Fe1 C3 C4 -37.7(3) . . . . ?
C12 Fe1 C3 C4 165.8(4) . . . . ?
C8 Fe1 C3 C4 122.6(3) . . . . ?
C10 Fe1 C3 C2 -81.1(8) . . . . ?
C11 Fe1 C3 C2 89.9(10) . . . . ?
C6 Fe1 C3 C2 160.6(5) . . . . ?
C7 Fe1 C3 C2 123.0(5) . . . . ?
C9 Fe1 C3 C2 -39.9(5) . . . . ?
C5 Fe1 C3 C2 -155.9(5) . . . . ?
C12 Fe1 C3 C2 47.6(5) . . . . ?
C4 Fe1 C3 C2 -118.2(5) . . . . ?
C8 Fe1 C3 C2 4.4(5) . . . . ?
C7 C3 C4 C5 0.5(5) . . . . ?
C2 C3 C4 C5 -173.4(4) . . . . ?
Fe1 C3 C4 C5 59.4(4) . . . . ?
C7 C3 C4 Fe1 -58.9(3) . . . . ?
C2 C3 C4 Fe1 127.2(4) . . . . ?
C10 Fe1 C4 C5 76.6(4) . . . . ?
C11 Fe1 C4 C5 42.1(7) . . . . ?
C6 Fe1 C4 C5 -37.2(3) . . . . ?
C7 Fe1 C4 C5 -80.9(3) . . . . ?
C9 Fe1 C4 C5 119.4(4) . . . . ?
C12 Fe1 C4 C5 -165.7(8) . . . . ?
C3 Fe1 C4 C5 -118.9(4) . . . . ?
C8 Fe1 C4 C5 160.4(3) . . . . ?
C10 Fe1 C4 C3 -164.5(3) . . . . ?
C11 Fe1 C4 C3 160.9(6) . . . . ?
C6 Fe1 C4 C3 81.7(3) . . . . ?
C7 Fe1 C4 C3 38.0(3) . . . . ?
C9 Fe1 C4 C3 -121.7(3) . . . . ?
C5 Fe1 C4 C3 118.9(4) . . . . ?
C12 Fe1 C4 C3 -46.8(10) . . . . ?
C8 Fe1 C4 C3 -80.7(4) . . . . ?
C3 C4 C5 C6 -0.5(6) . . . . ?
Fe1 C4 C5 C6 58.9(4) . . . . ?
C3 C4 C5 Fe1 -59.4(3) . . . . ?
C10 Fe1 C5 C6 120.8(3) . . . . ?
C11 Fe1 C5 C6 79.8(4) . . . . ?
C7 Fe1 C5 C6 -37.6(3) . . . . ?
C9 Fe1 C5 C6 160.3(3) . . . . ?
C12 Fe1 C5 C6 51.5(7) . . . . ?
C3 Fe1 C5 C6 -81.7(3) . . . . ?
C4 Fe1 C5 C6 -119.8(4) . . . . ?
C8 Fe1 C5 C6 -177.3(7) . . . . ?
C10 Fe1 C5 C4 -119.4(4) . . . . ?
C11 Fe1 C5 C4 -160.4(4) . . . . ?
C6 Fe1 C5 C4 119.8(4) . . . . ?
C7 Fe1 C5 C4 82.2(3) . . . . ?
C9 Fe1 C5 C4 -79.9(4) . . . . ?
C12 Fe1 C5 C4 171.3(5) . . . . ?
C3 Fe1 C5 C4 38.0(3) . . . . ?
C8 Fe1 C5 C4 -57.6(8) . . . . ?
C4 C5 C6 C7 0.4(6) . . . . ?
Fe1 C5 C6 C7 59.7(4) . . . . ?
C4 C5 C6 Fe1 -59.3(4) . . . . ?
C10 Fe1 C6 C7 165.3(3) . . . . ?
C11 Fe1 C6 C7 124.7(4) . . . . ?
C9 Fe1 C6 C7 -167.9(6) . . . . ?
C5 Fe1 C6 C7 -119.3(4) . . . . ?
C12 Fe1 C6 C7 84.0(4) . . . . ?
C3 Fe1 C6 C7 -38.0(3) . . . . ?
C4 Fe1 C6 C7 -82.0(3) . . . . ?
C8 Fe1 C6 C7 58.5(7) . . . . ?
C10 Fe1 C6 C5 -75.4(4) . . . . ?
C11 Fe1 C6 C5 -116.0(4) . . . . ?
C7 Fe1 C6 C5 119.3(4) . . . . ?
C9 Fe1 C6 C5 -48.6(8) . . . . ?
C12 Fe1 C6 C5 -156.7(3) . . . . ?
C3 Fe1 C6 C5 81.4(3) . . . . ?
C4 Fe1 C6 C5 37.3(3) . . . . ?
C8 Fe1 C6 C5 177.8(6) . . . . ?
C5 C6 C7 C3 0.0(6) . . . . ?
Fe1 C6 C7 C3 59.9(3) . . . . ?
C5 C6 C7 Fe1 -60.0(4) . . . . ?
C4 C3 C7 C6 -0.3(5) . . . . ?
C2 C3 C7 C6 173.3(4) . . . . ?
Fe1 C3 C7 C6 -59.7(3) . . . . ?
C4 C3 C7 Fe1 59.4(3) . . . . ?
C2 C3 C7 Fe1 -127.0(4) . . . . ?
C10 Fe1 C7 C6 -35.9(8) . . . . ?
C11 Fe1 C7 C6 -72.5(4) . . . . ?
C9 Fe1 C7 C6 166.2(7) . . . . ?
C5 Fe1 C7 C6 37.5(3) . . . . ?
C12 Fe1 C7 C6 -115.2(4) . . . . ?
C3 Fe1 C7 C6 119.1(4) . . . . ?
C4 Fe1 C7 C6 81.1(3) . . . . ?
C8 Fe1 C7 C6 -156.9(3) . . . . ?
C10 Fe1 C7 C3 -155.0(7) . . . . ?
C11 Fe1 C7 C3 168.4(4) . . . . ?
C6 Fe1 C7 C3 -119.1(4) . . . . ?
C9 Fe1 C7 C3 47.2(8) . . . . ?
C5 Fe1 C7 C3 -81.6(3) . . . . ?
C12 Fe1 C7 C3 125.7(3) . . . . ?
C4 Fe1 C7 C3 -38.0(3) . . . . ?
C8 Fe1 C7 C3 84.0(3) . . . . ?
C10 Fe1 C8 C12 -82.1(4) . . . . ?
C11 Fe1 C8 C12 -38.2(4) . . . . ?
C6 Fe1 C8 C12 35.1(8) . . . . ?
C7 Fe1 C8 C12 77.7(5) . . . . ?
C9 Fe1 C8 C12 -120.1(6) . . . . ?
C5 Fe1 C8 C12 -149.5(7) . . . . ?
C3 Fe1 C8 C12 122.4(4) . . . . ?
C4 Fe1 C8 C12 166.7(4) . . . . ?
C10 Fe1 C8 C9 38.0(4) . . . . ?
C11 Fe1 C8 C9 81.8(5) . . . . ?
C6 Fe1 C8 C9 155.2(6) . . . . ?
C7 Fe1 C8 C9 -162.2(4) . . . . ?
C5 Fe1 C8 C9 -29.4(9) . . . . ?
C12 Fe1 C8 C9 120.1(6) . . . . ?
C3 Fe1 C8 C9 -117.5(4) . . . . ?
C4 Fe1 C8 C9 -73.3(5) . . . . ?
C12 C8 C9 C10 -0.9(7) . . . . ?
Fe1 C8 C9 C10 -59.7(4) . . . . ?
C12 C8 C9 Fe1 58.9(4) . . . . ?
C11 Fe1 C9 C10 37.8(5) . . . . ?
C6 Fe1 C9 C10 -36.7(9) . . . . ?
C7 Fe1 C9 C10 167.5(6) . . . . ?
C5 Fe1 C9 C10 -72.1(5) . . . . ?
C12 Fe1 C9 C10 81.6(5) . . . . ?
C3 Fe1 C9 C10 -156.9(4) . . . . ?
C4 Fe1 C9 C10 -114.4(4) . . . . ?
C8 Fe1 C9 C10 118.5(6) . . . . ?
C10 Fe1 C9 C8 -118.5(6) . . . . ?
C11 Fe1 C9 C8 -80.7(5) . . . . ?
C6 Fe1 C9 C8 -155.2(6) . . . . ?
C7 Fe1 C9 C8 49.0(9) . . . . ?
C5 Fe1 C9 C8 169.4(4) . . . . ?
C12 Fe1 C9 C8 -36.9(4) . . . . ?
C3 Fe1 C9 C8 84.6(4) . . . . ?
C4 Fe1 C9 C8 127.1(4) . . . . ?
C8 C9 C10 C11 0.4(7) . . . . ?
Fe1 C9 C10 C11 -59.9(4) . . . . ?
C8 C9 C10 Fe1 60.3(4) . . . . ?
C6 Fe1 C10 C11 -76.4(5) . . . . ?
C7 Fe1 C10 C11 -50.1(9) . . . . ?
C9 Fe1 C10 C11 118.8(7) . . . . ?
C5 Fe1 C10 C11 -116.6(5) . . . . ?
C12 Fe1 C10 C11 37.5(5) . . . . ?
C3 Fe1 C10 C11 175.8(6) . . . . ?
C4 Fe1 C10 C11 -157.2(5) . . . . ?
C8 Fe1 C10 C11 80.8(5) . . . . ?
C11 Fe1 C10 C9 -118.8(7) . . . . ?
C6 Fe1 C10 C9 164.8(4) . . . . ?
C7 Fe1 C10 C9 -168.9(6) . . . . ?
C5 Fe1 C10 C9 124.6(4) . . . . ?
C12 Fe1 C10 C9 -81.3(5) . . . . ?
C3 Fe1 C10 C9 57.0(8) . . . . ?
C4 Fe1 C10 C9 84.0(5) . . . . ?
C8 Fe1 C10 C9 -38.0(4) . . . . ?
C9 C10 C11 C12 0.2(7) . . . . ?
Fe1 C10 C11 C12 -59.9(4) . . . . ?
C9 C10 C11 Fe1 60.1(4) . . . . ?
C6 Fe1 C11 C10 120.2(5) . . . . ?
C7 Fe1 C11 C10 160.0(4) . . . . ?
C9 Fe1 C11 C10 -37.8(4) . . . . ?
C5 Fe1 C11 C10 79.0(5) . . . . ?
C12 Fe1 C11 C10 -119.5(7) . . . . ?
C3 Fe1 C11 C10 -174.7(7) . . . . ?
C4 Fe1 C11 C10 49.5(8) . . . . ?
C8 Fe1 C11 C10 -81.7(5) . . . . ?
C10 Fe1 C11 C12 119.5(7) . . . . ?
C6 Fe1 C11 C12 -120.3(4) . . . . ?
C7 Fe1 C11 C12 -80.5(5) . . . . ?
C9 Fe1 C11 C12 81.7(5) . . . . ?
C5 Fe1 C11 C12 -161.5(4) . . . . ?
C3 Fe1 C11 C12 -55.2(11) . . . . ?
C4 Fe1 C11 C12 169.0(5) . . . . ?
C8 Fe1 C11 C12 37.8(4) . . . . ?
C9 C8 C12 C11 1.0(7) . . . . ?
Fe1 C8 C12 C11 59.5(4) . . . . ?
C9 C8 C12 Fe1 -58.5(4) . . . . ?
C10 C11 C12 C8 -0.8(7) . . . . ?
Fe1 C11 C12 C8 -60.3(4) . . . . ?
C10 C11 C12 Fe1 59.5(5) . . . . ?
C10 Fe1 C12 C8 80.9(4) . . . . ?
C11 Fe1 C12 C8 118.3(6) . . . . ?
C6 Fe1 C12 C8 -165.4(4) . . . . ?
C7 Fe1 C12 C8 -122.3(4) . . . . ?
C9 Fe1 C12 C8 37.2(4) . . . . ?
C5 Fe1 C12 C8 158.4(5) . . . . ?
C3 Fe1 C12 C8 -80.2(4) . . . . ?
C4 Fe1 C12 C8 -43.2(11) . . . . ?
C10 Fe1 C12 C11 -37.4(4) . . . . ?
C6 Fe1 C12 C11 76.3(5) . . . . ?
C7 Fe1 C12 C11 119.4(4) . . . . ?
C9 Fe1 C12 C11 -81.0(5) . . . . ?
C5 Fe1 C12 C11 40.2(8) . . . . ?
C3 Fe1 C12 C11 161.5(4) . . . . ?
C4 Fe1 C12 C11 -161.5(8) . . . . ?
C8 Fe1 C12 C11 -118.3(6) . . . . ?
N5 N4 C13 C14 74.6(5) . . . . ?
C2 N4 C13 C14 -101.3(5) . . . . ?
N4 C13 C14 C19 -56.5(6) . . . . ?
N4 C13 C14 C15 125.4(5) . . . . ?
C19 C14 C15 C16 0.5(8) . . . . ?
C13 C14 C15 C16 178.7(5) . . . . ?
C14 C15 C16 C17 -0.9(10) . . . . ?
C15 C16 C17 C18 0.9(11) . . . . ?
C16 C17 C18 C19 -0.5(11) . . . . ?
C17 C18 C19 C14 0.2(10) . . . . ?
C15 C14 C19 C18 -0.2(8) . . . . ?
C13 C14 C19 C18 -178.3(5) . . . . ?
